data_7026241
loop_
_publ_author_name
'McSkimming, Alex'
'Bhadbhade, Mohan'
'Colbran, Stephen B.'

_publ_section_title
;
 Hydride ion-carrier ability in Rh(I) complexes of a
 nicotinamide-functionalised N-heterocyclic carbene ligand.
;
_journal_issue 44
_journal_name_full 'Dalton transactions (Cambridge, England : 2003)'
_journal_page_first 10581
_journal_page_last 10584
_journal_paper_doi 10.1039/c0dt00289e
_journal_volume 39
_journal_year 2010
_chemical_formula_sum 'C25 H41 F6 I N4 O3 P Rh'
_chemical_formula_weight 820.40
_chemical_name_systematic
;
?
;
_space_group_IT_number 14
_symmetry_cell_setting monoclinic
_symmetry_space_group_name_Hall '-P 2ybc'
_symmetry_space_group_name_H-M 'P 1 21/c 1'
_atom_sites_solution_hydrogens geom
_atom_sites_solution_primary direct
_atom_sites_solution_secondary difmap
_audit_creation_method SHELXL-97
_cell_angle_alpha 90.00
_cell_angle_beta 104.854(2)
_cell_angle_gamma 90.00
_cell_formula_units_Z 4
_cell_length_a 8.0334(3)
_cell_length_b 30.8460(10)
_cell_length_c 13.2016(5)
_cell_measurement_reflns_used 8064
_cell_measurement_temperature 150(2)
_cell_measurement_theta_max 28.263
_cell_measurement_theta_min 2.544
_cell_volume 3162.0(2)
_computing_cell_refinement
;
APEX2(Bruker, 2007, Bruker AXS Inc.,Madison, USA)
;
_computing_data_collection
;
APEX2(Bruker, 2007, Bruker AXS Inc., Madison, USA)
;
_computing_data_reduction
;
APEX2(Bruker, 2007, Bruker AXS Inc., Madison, USA)
;
_computing_molecular_graphics 'SHELXTL-Plus. Sheldrick, G. M. (2008)'
_computing_structure_refinement 'SHELXL-97. Sheldrick, G. M. (2008)'
_computing_structure_solution 'SHELXS-97. Sheldrick, G. M. (2008)'
_diffrn_ambient_temperature 150(2)
_diffrn_measured_fraction_theta_full 0.997
_diffrn_measured_fraction_theta_max 0.997
_diffrn_measurement_device_type 'Bruker kappa APEXII CCD Area Detector'
_diffrn_measurement_method '\f scans, and \w scans with \k offsets'
_diffrn_radiation_monochromator graphite
_diffrn_radiation_source 'fine-focus sealed tube'
_diffrn_radiation_type MoK\a
_diffrn_radiation_wavelength 0.71073
_diffrn_reflns_av_R_equivalents 0.0469
_diffrn_reflns_av_sigmaI/netI 0.0468
_diffrn_reflns_limit_h_max 9
_diffrn_reflns_limit_h_min -9
_diffrn_reflns_limit_k_max 32
_diffrn_reflns_limit_k_min -36
_diffrn_reflns_limit_l_max 15
_diffrn_reflns_limit_l_min -14
_diffrn_reflns_number 22900
_diffrn_reflns_theta_full 25.00
_diffrn_reflns_theta_max 25.00
_diffrn_reflns_theta_min 2.07
_exptl_absorpt_coefficient_mu 1.635
_exptl_absorpt_correction_T_max 0.9375
_exptl_absorpt_correction_T_min 0.8483
_exptl_absorpt_correction_type multi-scan
_exptl_absorpt_process_details '(SADABS; Sheldrick, 2003)'
_exptl_crystal_colour 'Yellow orange'
_exptl_crystal_density_diffrn 1.723
_exptl_crystal_density_method 'not measured'
_exptl_crystal_description Blocks
_exptl_crystal_F_000 1640
_exptl_crystal_size_max 0.10
_exptl_crystal_size_mid 0.08
_exptl_crystal_size_min 0.04
_refine_diff_density_max 0.764
_refine_diff_density_min -0.498
_refine_diff_density_rms 0.097
_refine_ls_extinction_method none
_refine_ls_goodness_of_fit_ref 0.804
_refine_ls_hydrogen_treatment mixed
_refine_ls_matrix_type full
_refine_ls_number_parameters 388
_refine_ls_number_reflns 5556
_refine_ls_number_restraints 6
_refine_ls_restrained_S_all 0.804
_refine_ls_R_factor_all 0.0491
_refine_ls_R_factor_gt 0.0346
_refine_ls_shift/su_max 0.012
_refine_ls_shift/su_mean 0.000
_refine_ls_structure_factor_coef Fsqd
_refine_ls_weighting_details 'calc w=1/[\s^2^(Fo^2^)+(0.1000P)^2^+0.9000P] where P=(Fo^2^+2Fc^2^)/3'
_refine_ls_weighting_scheme calc
_refine_ls_wR_factor_gt 0.1000
_refine_ls_wR_factor_ref 0.1135
_reflns_number_gt 4423
_reflns_number_total 5556
_reflns_threshold_expression >2sigma(I)
_cod_data_source_file c0dt00289e.txt
_cod_data_source_block alex4p21byc
_cod_depositor_comments
;
The following automatic conversions were performed:

'_symmetry_cell_setting' value 'Monoclinic' changed to 'monoclinic'
according to /home/saulius/struct/CIF-dictionaries/cif_core.dic
dictionary named 'cif_core.dic' version 2.4.2 from
2011-04-26.

'_exptl_absorpt_correction_type' value 'Multi-scan'
changed to 'multi-scan' according to
/home/saulius/struct/CIF-dictionaries/cif_core.dic dictionary named
'cif_core.dic' version 2.4.2 from 2011-04-26.

Automatic conversion script
Id: cif_fix_values 1891 2012-01-12 08:04:46Z andrius 
;
_cod_original_sg_symbol_H-M P2(1)/c
_cod_database_code 7026241

loop_
_symmetry_equiv_pos_as_xyz
'x, y, z'
'-x, y+1/2, -z+1/2'
'-x, -y, -z'
'x, -y-1/2, z-1/2'

loop_
_atom_site_label
_atom_site_type_symbol
_atom_site_fract_x
_atom_site_fract_y
_atom_site_fract_z
_atom_site_U_iso_or_equiv
_atom_site_adp_type
_atom_site_occupancy
_atom_site_symmetry_multiplicity
_atom_site_calc_flag
_atom_site_refinement_flags
Rh1 Rh 0.90207(4) 0.083014(10) 0.34724(3) 0.01970(12) Uani 1 1 d .
I1 I 1.11727(4) 0.027415(9) 0.29119(2) 0.03249(13) Uani 1 1 d .
C11 C 1.0934(5) 0.12714(13) 0.3837(3) 0.0204(9) Uani 1 1 d .
N12 N 1.2117(4) 0.12872(11) 0.4759(3) 0.0246(8) Uani 1 1 d .
C13 C 1.3249(5) 0.16315(14) 0.4799(4) 0.0286(10) Uani 1 1 d .
H13 H 1.4191 0.1703 0.5373 0.034 Uiso 1 1 calc R
C14 C 1.2787(5) 0.18409(14) 0.3903(4) 0.0276(10) Uani 1 1 d .
H14 H 1.3321 0.2091 0.3709 0.033 Uiso 1 1 calc R
N15 N 1.1336(4) 0.16194(10) 0.3287(3) 0.0186(7) Uani 1 1 d .
C16 C 1.0468(5) 0.17374(13) 0.2257(3) 0.0213(9) Uani 1 1 d .
C17 C 1.0552(5) 0.21651(14) 0.1943(3) 0.0260(10) Uani 1 1 d .
H17 H 1.1201 0.2372 0.2415 0.031 Uiso 1 1 calc R
N18 N 0.9716(5) 0.22838(11) 0.0970(3) 0.0255(8) Uani 1 1 d .
C19 C 0.8739(5) 0.20052(14) 0.0293(3) 0.0282(10) Uani 1 1 d .
H19 H 0.8120 0.2103 -0.0381 0.034 Uiso 1 1 calc R
C20 C 0.8629(5) 0.15766(13) 0.0570(3) 0.0217(9) Uani 1 1 d .
C21 C 0.9517(5) 0.14414(13) 0.1550(3) 0.0225(9) Uani 1 1 d .
H21 H 0.9480 0.1146 0.1744 0.027 Uiso 1 1 calc R
C22 C 0.7440(5) 0.12662(13) -0.0159(3) 0.0230(9) Uani 1 1 d .
O23 O 0.5900(4) 0.12723(10) -0.0149(2) 0.0307(7) Uani 1 1 d .
N24 N 0.8128(4) 0.09936(12) -0.0714(3) 0.0251(8) Uani 1 1 d .
C25 C 0.9922(5) 0.10409(16) -0.0810(4) 0.0328(11) Uani 1 1 d .
H25 H 1.0418 0.1308 -0.0417 0.039 Uiso 1 1 calc R
C26 C 0.7090(6) 0.06276(14) -0.1275(4) 0.0296(10) Uani 1 1 d .
H26 H 0.7877 0.0450 -0.1584 0.036 Uiso 1 1 calc R
C27 C 0.6470(7) 0.03349(15) -0.0523(4) 0.0428(13) Uani 1 1 d .
H27A H 0.7438 0.0265 0.0076 0.064 Uiso 1 1 calc R
H27B H 0.6000 0.0067 -0.0884 0.064 Uiso 1 1 calc R
H27C H 0.5572 0.0484 -0.0274 0.064 Uiso 1 1 calc R
C28 C 0.5625(6) 0.07769(16) -0.2182(4) 0.0387(12) Uani 1 1 d .
H28A H 0.4740 0.0919 -0.1908 0.058 Uiso 1 1 calc R
H28B H 0.5121 0.0526 -0.2606 0.058 Uiso 1 1 calc R
H28C H 0.6067 0.0982 -0.2617 0.058 Uiso 1 1 calc R
C29 C 1.2242(6) 0.09746(17) 0.5603(4) 0.0369(12) Uani 1 1 d .
H29A H 1.1150 0.0818 0.5497 0.055 Uiso 1 1 calc R
H29B H 1.2490 0.1127 0.6276 0.055 Uiso 1 1 calc R
H29C H 1.3171 0.0769 0.5604 0.055 Uiso 1 1 calc R
C30 C 1.1019(7) 0.06558(19) -0.0299(5) 0.0523(15) Uani 1 1 d .
H30A H 1.1004 0.0637 0.0439 0.078 Uiso 1 1 calc R
H30B H 1.2206 0.0696 -0.0348 0.078 Uiso 1 1 calc R
H30C H 1.0550 0.0388 -0.0662 0.078 Uiso 1 1 calc R
C31 C 0.9942(7) 0.11041(18) -0.1937(4) 0.0480(14) Uani 1 1 d .
H31A H 0.9564 0.0837 -0.2329 0.072 Uiso 1 1 calc R
H31B H 1.1114 0.1175 -0.1974 0.072 Uiso 1 1 calc R
H31C H 0.9162 0.1341 -0.2240 0.072 Uiso 1 1 calc R
C32 C 0.9888(7) 0.27368(14) 0.0639(4) 0.0401(13) Uani 1 1 d .
H32A H 1.0230 0.2923 0.1259 0.060 Uiso 1 1 calc R
H32B H 0.8783 0.2836 0.0194 0.060 Uiso 1 1 calc R
H32C H 1.0767 0.2751 0.0244 0.060 Uiso 1 1 calc R
C21A C 0.7792(5) 0.11493(15) 0.4505(3) 0.0284(10) Uani 1 1 d .
H21A H 0.8871 0.1274 0.4845 0.034 Uiso 1 1 calc R
C22A C 0.7039(5) 0.12898(14) 0.3501(4) 0.0274(10) Uani 1 1 d .
H22A H 0.7663 0.1490 0.3193 0.033 Uiso 1 1 calc R
C23A C 0.5281(5) 0.11461(15) 0.2853(4) 0.0314(11) Uani 1 1 d .
H23A H 0.4556 0.1069 0.3330 0.038 Uiso 1 1 calc R
H23B H 0.4721 0.1392 0.2411 0.038 Uiso 1 1 calc R
C24A C 0.5364(5) 0.07611(15) 0.2153(4) 0.0321(11) Uani 1 1 d .
H24A H 0.4241 0.0609 0.1990 0.039 Uiso 1 1 calc R
H24B H 0.5553 0.0868 0.1484 0.039 Uiso 1 1 calc R
C25A C 0.6763(5) 0.04412(15) 0.2628(4) 0.0289(10) Uani 1 1 d .
H25A H 0.7399 0.0325 0.2176 0.035 Uiso 1 1 calc R
C26A C 0.7207(6) 0.03013(14) 0.3639(4) 0.0335(11) Uani 1 1 d .
H26A H 0.8169 0.0113 0.3841 0.040 Uiso 1 1 calc R
C27A C 0.6288(6) 0.04224(17) 0.4472(4) 0.0383(12) Uani 1 1 d .
H27D H 0.6329 0.0173 0.4949 0.046 Uiso 1 1 calc R
H27E H 0.5063 0.0483 0.4129 0.046 Uiso 1 1 calc R
C28A C 0.7077(6) 0.08183(16) 0.5117(4) 0.0391(12) Uani 1 1 d .
H28D H 0.6186 0.0958 0.5403 0.047 Uiso 1 1 calc R
H28E H 0.8013 0.0720 0.5718 0.047 Uiso 1 1 calc R
P1 P 0.61424(17) 0.23689(4) 0.72553(10) 0.0364(3) Uani 1 1 d .
F1 F 0.6612(4) 0.28401(10) 0.6913(3) 0.0594(9) Uani 1 1 d .
F2 F 0.4173(4) 0.24558(13) 0.6732(3) 0.0692(10) Uani 1 1 d .
F3 F 0.5715(5) 0.19045(11) 0.7590(4) 0.0910(14) Uani 1 1 d .
F4 F 0.8138(4) 0.22948(12) 0.7785(3) 0.0668(10) Uani 1 1 d .
F5 F 0.6365(5) 0.21949(13) 0.6172(3) 0.0805(12) Uani 1 1 d .
F6 F 0.5915(4) 0.25571(12) 0.8319(3) 0.0640(9) Uani 1 1 d .
O1W O 0.3251(4) 0.17563(13) 0.0330(3) 0.0539(10) Uani 1 1 d D
H1O1 H 0.365(5) 0.1964(12) 0.074(4) 0.063 Uiso 1 1 d D
H2O1 H 0.2160(7) 0.1756(15) 0.021(4) 0.060 Uiso 1 1 d D
O2W O 0.2333(5) 0.20351(16) 0.8235(4) 0.0730(13) Uani 1 1 d D
H1O2 H 0.305(5) 0.1928(18) 0.793(3) 0.060 Uiso 1 1 d D
H2O2 H 0.261(6) 0.1955(19) 0.8873(13) 0.060 Uiso 1 1 d D

loop_
_atom_site_aniso_label
_atom_site_aniso_U_11
_atom_site_aniso_U_22
_atom_site_aniso_U_33
_atom_site_aniso_U_23
_atom_site_aniso_U_13
_atom_site_aniso_U_12
Rh1 0.01949(19) 0.0179(2) 0.0211(2) 0.00046(13) 0.00405(14) -0.00134(12)
I1 0.02883(19) 0.0280(2) 0.0405(2) -0.00463(13) 0.00861(14) 0.00533(12)
C11 0.020(2) 0.020(2) 0.021(2) -0.0031(17) 0.0059(17) 0.0007(16)
N12 0.0222(17) 0.028(2) 0.020(2) -0.0019(15) -0.0015(15) 0.0003(15)
C13 0.024(2) 0.032(3) 0.027(3) -0.010(2) 0.0004(19) -0.0048(19)
C14 0.021(2) 0.028(2) 0.033(3) -0.009(2) 0.0042(19) -0.0063(18)
N15 0.0207(16) 0.0170(18) 0.0170(18) -0.0040(14) 0.0026(14) -0.0051(14)
C16 0.023(2) 0.019(2) 0.024(2) -0.0006(18) 0.0095(18) 0.0013(17)
C17 0.027(2) 0.024(2) 0.027(3) -0.0037(19) 0.0063(19) -0.0030(18)
N18 0.035(2) 0.0132(18) 0.030(2) 0.0035(16) 0.0095(17) -0.0023(15)
C19 0.032(2) 0.030(3) 0.023(2) 0.004(2) 0.0083(19) 0.004(2)
C20 0.026(2) 0.023(2) 0.018(2) -0.0023(18) 0.0088(18) 0.0012(17)
C21 0.027(2) 0.019(2) 0.021(2) -0.0001(18) 0.0043(18) 0.0014(17)
C22 0.034(2) 0.018(2) 0.014(2) 0.0040(17) 0.0000(18) 0.0030(18)
O23 0.0270(16) 0.0315(18) 0.0335(19) -0.0034(14) 0.0076(13) -0.0013(13)
N24 0.0249(18) 0.026(2) 0.022(2) -0.0035(16) 0.0014(15) -0.0001(15)
C25 0.026(2) 0.043(3) 0.030(3) -0.011(2) 0.008(2) -0.002(2)
C26 0.034(2) 0.025(2) 0.027(3) -0.010(2) 0.003(2) -0.0005(19)
C27 0.057(3) 0.022(3) 0.045(3) 0.001(2) 0.005(3) -0.007(2)
C28 0.042(3) 0.046(3) 0.022(3) -0.005(2) -0.003(2) -0.005(2)
C29 0.033(2) 0.049(3) 0.024(3) 0.006(2) -0.001(2) -0.002(2)
C30 0.033(3) 0.065(4) 0.054(4) -0.002(3) 0.003(3) 0.015(3)
C31 0.051(3) 0.056(4) 0.043(3) -0.006(3) 0.023(3) -0.011(3)
C32 0.048(3) 0.023(3) 0.047(3) 0.012(2) 0.008(3) -0.005(2)
C21A 0.024(2) 0.034(3) 0.029(3) -0.001(2) 0.0093(19) 0.0026(19)
C22A 0.029(2) 0.025(2) 0.031(3) -0.001(2) 0.014(2) 0.0046(19)
C23A 0.027(2) 0.040(3) 0.026(3) 0.006(2) 0.0047(19) 0.003(2)
C24A 0.025(2) 0.045(3) 0.026(3) 0.003(2) 0.0053(19) -0.003(2)
C25A 0.023(2) 0.030(2) 0.033(3) -0.007(2) 0.0064(19) -0.0095(19)
C26A 0.023(2) 0.029(3) 0.047(3) 0.009(2) 0.005(2) -0.0082(19)
C27A 0.028(2) 0.051(3) 0.035(3) 0.021(2) 0.006(2) -0.011(2)
C28A 0.033(3) 0.058(3) 0.028(3) 0.011(2) 0.013(2) 0.005(2)
P1 0.0412(7) 0.0309(7) 0.0360(8) -0.0022(6) 0.0082(6) 0.0011(6)
F1 0.0569(19) 0.046(2) 0.075(2) 0.0117(17) 0.0161(17) -0.0097(15)
F2 0.0377(16) 0.108(3) 0.060(2) 0.016(2) 0.0083(16) -0.0062(18)
F3 0.091(3) 0.039(2) 0.163(4) 0.023(2) 0.070(3) -0.0030(19)
F4 0.0445(17) 0.091(3) 0.065(2) 0.024(2) 0.0130(16) 0.0097(18)
F5 0.081(2) 0.100(3) 0.069(3) -0.046(2) 0.035(2) -0.041(2)
F6 0.061(2) 0.090(3) 0.0424(19) -0.0162(18) 0.0151(16) 0.0085(18)
O1W 0.0349(19) 0.062(3) 0.064(3) -0.014(2) 0.0097(19) -0.0023(18)
O2W 0.059(3) 0.063(3) 0.098(4) 0.031(3) 0.023(3) 0.013(2)

loop_
_atom_type_symbol
_atom_type_description
_atom_type_scat_dispersion_real
_atom_type_scat_dispersion_imag
_atom_type_scat_source
C C 0.0033 0.0016 'International Tables Vol C Tables 4.2.6.8 and 6.1.1.4'
H H 0.0000 0.0000 'International Tables Vol C Tables 4.2.6.8 and 6.1.1.4'
N N 0.0061 0.0033 'International Tables Vol C Tables 4.2.6.8 and 6.1.1.4'
O O 0.0106 0.0060 'International Tables Vol C Tables 4.2.6.8 and 6.1.1.4'
F F 0.0171 0.0103 'International Tables Vol C Tables 4.2.6.8 and 6.1.1.4'
P P 0.1023 0.0942 'International Tables Vol C Tables 4.2.6.8 and 6.1.1.4'
Rh Rh -1.1178 0.9187 'International Tables Vol C Tables 4.2.6.8 and 6.1.1.4'
I I -0.4742 1.8119 'International Tables Vol C Tables 4.2.6.8 and 6.1.1.4'

loop_
_geom_angle_atom_site_label_1
_geom_angle_atom_site_label_2
_geom_angle_atom_site_label_3
_geom_angle
C11 Rh1 C21A 89.14(16)
C11 Rh1 C22A 94.21(16)
C21A Rh1 C22A 37.76(16)
C11 Rh1 C25A 163.45(17)
C21A Rh1 C25A 96.79(17)
C22A Rh1 C25A 81.43(17)
C11 Rh1 C26A 160.92(18)
C21A Rh1 C26A 81.53(18)
C22A Rh1 C26A 88.57(17)
C25A Rh1 C26A 35.53(17)
C11 Rh1 I1 89.53(11)
C21A Rh1 I1 156.61(12)
C22A Rh1 I1 165.43(12)
C25A Rh1 I1 91.01(12)
C26A Rh1 I1 92.48(13)
N12 C11 N15 104.1(3)
N12 C11 Rh1 124.2(3)
N15 C11 Rh1 131.7(3)
C11 N12 C13 111.6(4)
C11 N12 C29 124.4(4)
C13 N12 C29 124.0(4)
C14 C13 N12 108.1(4)
C13 C14 N15 106.3(4)
C11 N15 C16 125.8(3)
C11 N15 C14 110.0(3)
C16 N15 C14 124.2(3)
C21 C16 C17 119.0(4)
C21 C16 N15 122.1(4)
C17 C16 N15 119.0(4)
N18 C17 C16 119.7(4)
C17 N18 C19 122.0(4)
C17 N18 C32 118.6(4)
C19 N18 C32 119.4(4)
N18 C19 C20 120.2(4)
C21 C20 C19 119.2(4)
C21 C20 C22 119.9(4)
C19 C20 C22 120.7(4)
C20 C21 C16 119.9(4)
O23 C22 N24 125.0(4)
O23 C22 C20 116.9(4)
N24 C22 C20 117.9(4)
C22 N24 C26 119.9(3)
C22 N24 C25 122.4(4)
C26 N24 C25 117.7(3)
N24 C25 C31 110.7(4)
N24 C25 C30 110.3(4)
C31 C25 C30 112.7(4)
N24 C26 C27 111.2(4)
N24 C26 C28 112.7(4)
C27 C26 C28 112.2(4)
C22A C21A C28A 126.6(4)
C22A C21A Rh1 71.9(3)
C28A C21A Rh1 109.6(3)
C21A C22A C23A 124.5(4)
C21A C22A Rh1 70.3(2)
C23A C22A Rh1 112.7(3)
C24A C23A C22A 113.1(4)
C25A C24A C23A 113.8(4)
C26A C25A C24A 126.6(4)
C26A C25A Rh1 72.8(2)
C24A C25A Rh1 106.3(3)
C25A C26A C27A 125.3(4)
C25A C26A Rh1 71.7(2)
C27A C26A Rh1 110.0(3)
C26A C27A C28A 113.0(4)
C21A C28A C27A 113.8(4)
F3 P1 F6 90.1(2)
F3 P1 F2 90.6(2)
F6 P1 F2 89.7(2)
F3 P1 F5 91.6(2)
F6 P1 F5 178.2(2)
F2 P1 F5 89.7(2)
F3 P1 F4 90.8(2)
F6 P1 F4 89.73(19)
F2 P1 F4 178.5(2)
F5 P1 F4 90.8(2)
F3 P1 F1 179.0(2)
F6 P1 F1 90.4(2)
F2 P1 F1 90.25(19)
F5 P1 F1 87.9(2)
F4 P1 F1 88.32(18)

loop_
_geom_bond_atom_site_label_1
_geom_bond_atom_site_label_2
_geom_bond_distance
Rh1 C11 2.017(4)
Rh1 C21A 2.120(4)
Rh1 C22A 2.139(4)
Rh1 C25A 2.222(4)
Rh1 C26A 2.235(4)
Rh1 I1 2.6708(4)
C11 N12 1.339(5)
C11 N15 1.380(5)
N12 C13 1.390(5)
N12 C29 1.458(6)
C13 C14 1.315(6)
C14 N15 1.415(5)
N15 C16 1.407(5)
C16 C21 1.387(6)
C16 C17 1.390(6)
C17 N18 1.338(5)
N18 C19 1.340(5)
N18 C32 1.481(5)
C19 C20 1.381(6)
C20 C21 1.373(6)
C20 C22 1.511(6)
C22 O23 1.241(5)
C22 N24 1.325(5)
N24 C26 1.484(5)
N24 C25 1.486(5)
C25 C31 1.504(7)
C25 C30 1.529(7)
C26 C27 1.518(7)
C26 C28 1.519(6)
C21A C22A 1.378(6)
C21A C28A 1.504(6)
C22A C23A 1.518(6)
C23A C24A 1.516(6)
C24A C25A 1.506(6)
C25A C26A 1.360(7)
C26A C27A 1.520(7)
C27A C28A 1.530(7)
P1 F3 1.563(4)
P1 F6 1.573(3)
P1 F2 1.579(3)
P1 F5 1.580(4)
P1 F4 1.593(3)
P1 F1 1.596(3)
